data_9006321
loop_
_publ_author_name
'Quartieri, S.'
'Chaboy, J.'
'Merli, M.'
'Oberti, R.'
'Ungaretti, L.'

_publ_section_title
;
 Local structural environment of calcium in garnets:
 A combined structure-refinement and XANES investigation
 Note: sample MP12
;
_journal_name_full 'Physics and Chemistry of Minerals'
_journal_page_first 159
_journal_page_last 169
_journal_volume 22
_journal_year 1995
_chemical_compound_source 'metasedimentary rocks of the Ivrea-Verbano Zone, Italy'
_chemical_formula_sum 'Al1.99 Ca0.51 Fe1.56 Mg0.921 Mn0.039 O12 Si3 Ti0.01'
_chemical_name_mineral Almandine
_space_group_IT_number 230
_symmetry_space_group_name_Hall '-I 4bd 2c 3'
_symmetry_space_group_name_H-M 'I a -3 d'
_cell_angle_alpha 90
_cell_angle_beta 90
_cell_angle_gamma 90
_cell_length_a 11.571
_cell_length_b 11.571
_cell_length_c 11.571
_cell_formula_units_Z 8
_cell_volume 1549.219
_database_code_amcsd 0007903
_exptl_crystal_density_diffrn 3.966
_cod_original_formula_sum 'Ca.51 Fe1.56 Mn.039 Mg.921 (Al1.99 Ti.01) Si3 O12'
_cod_database_code 9006321

loop_
_space_group_symop_operation_xyz
x,y,z
1/2+x,1/2+y,1/2+z
z,1/2-x,1/2+y
1/2+z,-x,+y
-y,1/2+z,1/2-x
1/2-y,+z,-x
x,1/2-y,1/2+z
1/2+x,-y,+z
-z,1/2+x,1/2-y
1/2-z,+x,-y
y,1/2-z,1/2+x
1/2+y,-z,+x
-x,1/2+y,1/2-z
1/2-x,+y,-z
3/4+x,1/4-z,3/4-y
1/4+x,3/4-z,1/4-y
3/4-z,1/4+y,3/4+x
1/4-z,3/4+y,1/4+x
3/4+y,1/4-x,3/4-z
1/4+y,3/4-x,1/4-z
3/4-x,1/4+z,3/4+y
1/4-x,3/4+z,1/4+y
3/4+z,1/4-y,3/4-x
1/4+z,3/4-y,1/4-x
3/4-y,1/4+x,3/4+z
1/4-y,3/4+x,1/4+z
1/4+x,1/4+z,1/4+y
3/4+x,3/4+z,3/4+y
1/4-z,1/4-y,1/4-x
3/4-z,3/4-y,3/4-x
1/4+y,1/4+x,1/4+z
3/4+y,3/4+x,3/4+z
1/4-x,1/4-z,1/4-y
3/4-x,3/4-z,3/4-y
1/4+z,1/4+y,1/4+x
3/4+z,3/4+y,3/4+x
1/4-y,1/4-x,1/4-z
3/4-y,3/4-x,3/4-z
1/2+z,x,1/2-y
+z,1/2+x,-y
1/2-y,-z,1/2+x
-y,1/2-z,+x
1/2+x,y,1/2-z
+x,1/2+y,-z
1/2-z,-x,1/2+y
-z,1/2-x,+y
1/2+y,z,1/2-x
+y,1/2+z,-x
1/2-x,-y,1/2+z
-x,1/2-y,+z
1/2-z,1/2+x,y
-z,+x,1/2+y
1/2+y,1/2-z,-x
+y,-z,1/2-x
1/2-x,1/2+y,z
-x,+y,1/2+z
1/2+z,1/2-x,-y
+z,-x,1/2-y
1/2-y,1/2+z,x
-y,+z,1/2+x
1/2+x,1/2-y,-z
+x,-y,1/2-z
3/4-x,3/4+z,1/4-y
1/4-x,1/4+z,3/4-y
3/4+z,3/4-y,1/4+x
1/4+z,1/4-y,3/4+x
3/4-y,3/4+x,1/4-z
1/4-y,1/4+x,3/4-z
3/4+x,3/4-z,1/4+y
1/4+x,1/4-z,3/4+y
3/4-z,3/4+y,1/4-x
1/4-z,1/4+y,3/4-x
3/4+y,3/4-x,1/4+z
1/4+y,1/4-x,3/4+z
1/4-x,3/4-z,3/4+y
3/4-x,1/4-z,1/4+y
1/4+z,3/4+y,3/4-x
3/4+z,1/4+y,1/4-x
1/4-y,3/4-x,3/4+z
3/4-y,1/4-x,1/4+z
1/4+x,3/4+z,3/4-y
3/4+x,1/4+z,1/4-y
1/4-z,3/4-y,3/4+x
3/4-z,1/4-y,1/4+x
1/4+y,3/4+x,3/4-z
3/4+y,1/4+x,1/4-z
-z,-x,-y
1/2-z,1/2-x,1/2-y
y,z,x
1/2+y,1/2+z,1/2+x
-x,-y,-z
1/2-x,1/2-y,1/2-z
z,x,y
1/2+z,1/2+x,1/2+y
-y,-z,-x
1/2-y,1/2-z,1/2-x

loop_
_atom_site_aniso_label
_atom_site_aniso_U_11
_atom_site_aniso_U_22
_atom_site_aniso_U_33
_atom_site_aniso_U_12
_atom_site_aniso_U_13
_atom_site_aniso_U_23
CaX 0.00475 0.00950 0.00950 0.00000 0.00000 0.00000
Fe2+X 0.00475 0.00950 0.00950 0.00000 0.00000 0.00000
Mn2+X 0.00475 0.00950 0.00950 0.00000 0.00000 0.00000
MgX 0.00475 0.00950 0.00950 0.00000 0.00000 0.00000
AlY 0.00407 0.00407 0.00407 0.00000 0.00000 0.00000
TiY 0.00407 0.00407 0.00407 0.00000 0.00000 0.00000
SiZ 0.00543 0.00407 0.00407 0.00000 0.00000 0.00000
O 0.00882 0.00746 0.00543 0.00136 -0.00136 0.00068

loop_
_atom_site_label
_atom_site_fract_x
_atom_site_fract_y
_atom_site_fract_z
_atom_site_occupancy
_atom_site_U_iso_or_equiv
CaX 0.12500 0.00000 0.25000 0.17000 0.00798
Fe2+X 0.12500 0.00000 0.25000 0.52000 0.00798
Mn2+X 0.12500 0.00000 0.25000 0.01300 0.00798
MgX 0.12500 0.00000 0.25000 0.30700 0.00798
AlY 0.00000 0.00000 0.00000 0.99500 0.00431
TiY 0.00000 0.00000 0.00000 0.00500 0.00431
SiZ 0.37500 0.00000 0.25000 1.00000 0.00469
O 0.03440 0.04860 0.65280 1.00000 0.00735

loop_
_cod_related_entry_id
_cod_related_entry_database
_cod_related_entry_code
1 AMCSD 0007903
